data_7126754
loop_
_publ_author_name
'Usui, Ryosuke'
'Sunada, Yusuke'

_publ_section_title
;
 Insertion of Ni(0) and Pd(0) precursors into the Si-Si bond of a disilane
 with two hypercoordinate silicon atoms.
;
_journal_issue 60
_journal_name_full 'Chemical communications (Cambridge, England)'
_journal_page_first 8464
_journal_page_last 8467
_journal_paper_doi 10.1039/d0cc03211e
_journal_volume 56
_journal_year 2020
_chemical_formula_moiety 'C52 H66 N8 Ni Si2'
_chemical_formula_sum 'C52 H66 N8 Ni Si2'
_chemical_formula_weight 918.02
_space_group_crystal_system orthorhombic
_space_group_IT_number 61
_space_group_name_Hall '-P 2ac 2ab'
_space_group_name_H-M_alt 'P b c a'
_atom_sites_solution_hydrogens geom
_atom_sites_solution_primary direct
_atom_sites_solution_secondary difmap
_audit_update_record
;
2020-03-17 deposited with the CCDC.	2020-06-22 downloaded from the CCDC.
;
_cell_angle_alpha 90.0000
_cell_angle_beta 90.0000
_cell_angle_gamma 90.0000
_cell_formula_units_Z 4
_cell_length_a 17.514(3)
_cell_length_b 11.9262(17)
_cell_length_c 23.970(4)
_cell_measurement_reflns_used 4089
_cell_measurement_temperature 203
_cell_measurement_theta_max 27.45
_cell_measurement_theta_min 3.01
_cell_volume 5006.7(14)
_computing_cell_refinement CrystalClear
_computing_data_collection 'CrystalClear (Rigaku Inc., 2008)'
_computing_data_reduction CrystalClear
_computing_molecular_graphics 'CrystalStructure 4.3'
_computing_publication_material 'CrystalStructure 4.3 (Rigaku, 2018)'
_computing_structure_refinement 'SHELXL Version 2017/1 (Sheldrick, 2008)'
_computing_structure_solution 'SHELXT Version 2014/5 (Sheldrick, 2014)'
_diffrn_ambient_temperature 203
_diffrn_detector_area_resol_mean 7.111
_diffrn_measured_fraction_theta_full 0.994
_diffrn_measured_fraction_theta_max 0.990
_diffrn_measurement_device_type 'Rigaku Saturn724'
_diffrn_measurement_method \w
_diffrn_radiation_type 'Mo K\a'
_diffrn_radiation_wavelength 0.71075
_diffrn_reflns_av_R_equivalents 0.0642
_diffrn_reflns_av_unetI/netI 0.0852
_diffrn_reflns_Laue_measured_fraction_full 0.994
_diffrn_reflns_Laue_measured_fraction_max 0.990
_diffrn_reflns_limit_h_max 22
_diffrn_reflns_limit_h_min -16
_diffrn_reflns_limit_k_max 15
_diffrn_reflns_limit_k_min -10
_diffrn_reflns_limit_l_max 13
_diffrn_reflns_limit_l_min -31
_diffrn_reflns_number 13431
_diffrn_reflns_point_group_measured_fraction_full 0.994
_diffrn_reflns_point_group_measured_fraction_max 0.990
_diffrn_reflns_theta_full 25.242
_diffrn_reflns_theta_max 27.485
_diffrn_reflns_theta_min 3.009
_diffrn_standards_number 0
_exptl_absorpt_coefficient_mu 0.478
_exptl_absorpt_correction_T_max 0.962
_exptl_absorpt_correction_T_min 0.772
_exptl_absorpt_correction_type multi-scan
_exptl_absorpt_process_details 'REQAB (Rigaku, 1998)'
_exptl_crystal_colour yellow
_exptl_crystal_density_diffrn 1.218
_exptl_crystal_density_method 'not measured'
_exptl_crystal_description block
_exptl_crystal_F_000 1960.00
_exptl_crystal_size_max 0.150
_exptl_crystal_size_mid 0.100
_exptl_crystal_size_min 0.080
_refine_diff_density_max 0.39
_refine_diff_density_min -0.47
_refine_ls_extinction_method none
_refine_ls_goodness_of_fit_ref 0.999
_refine_ls_hydrogen_treatment constr
_refine_ls_number_parameters 286
_refine_ls_number_reflns 5688
_refine_ls_number_restraints 0
_refine_ls_R_factor_all 0.1080
_refine_ls_R_factor_gt 0.0629
_refine_ls_shift/su_max 0.000
_refine_ls_structure_factor_coef Fsqd
_refine_ls_weighting_details 'w = 1/[\s^2^(Fo^2^)+(0.0951P)^2^] where P=(Fo^2^+2Fc^2^)/3'
_refine_ls_weighting_scheme calc
_refine_ls_wR_factor_gt 0.1611
_refine_ls_wR_factor_ref 0.1904
_reflns_Friedel_coverage 0.000
_reflns_number_gt 3301
_reflns_number_total 5688
_reflns_threshold_expression F^2^>2.0\s(F^2^)
_cod_data_source_file d0cc03211e2.cif
_cod_data_source_block (NHC)2Ni(SiPh2Pz)2
_cod_depositor_comments 'Adding full bibliography for 7126751--7126754.cif.'
_cod_original_cell_volume 5006.7(12)
_cod_database_code 7126754

loop_
_space_group_symop_id
_space_group_symop_operation_xyz
1 +X,+Y,+Z
2 1/2+X,1/2-Y,-Z
3 -X,1/2+Y,1/2-Z
4 1/2-X,-Y,1/2+Z
5 -X,-Y,-Z
6 -1/2-X,-1/2+Y,+Z
7 +X,-1/2-Y,-1/2+Z
8 -1/2+X,+Y,-1/2-Z

loop_
_atom_site_label
_atom_site_type_symbol
_atom_site_fract_x
_atom_site_fract_y
_atom_site_fract_z
_atom_site_U_iso_or_equiv
_atom_site_adp_type
_atom_site_occupancy
_atom_site_site_symmetry_order
_atom_site_calc_flag
_atom_site_refinement_flags_posn
_atom_site_refinement_flags_adp
_atom_site_refinement_flags_occupancy
_atom_site_disorder_assembly
_atom_site_disorder_group
Ni1 Ni 0.500000 0.500000 0.500000 0.02780(19) Uani 1 2 d S . P . .
Si1 Si 0.59103(5) 0.48345(7) 0.43130(4) 0.0326(2) Uani 1 1 d . . . . .
N1 N 0.58462(15) 0.3454(2) 0.39941(12) 0.0377(7) Uani 1 1 d . . . . .
N2 N 0.52263(17) 0.2789(2) 0.41199(13) 0.0428(7) Uani 1 1 d . . . . .
N3 N 0.62177(16) 0.4790(2) 0.58210(12) 0.0349(7) Uani 1 1 d . . . . .
N4 N 0.56922(15) 0.3203(2) 0.56706(11) 0.0324(6) Uani 1 1 d . . . . .
C1 C 0.56630(18) 0.4313(2) 0.55169(14) 0.0321(7) Uani 1 1 d . . . . .
C2 C 0.66157(19) 0.4011(3) 0.61506(14) 0.0368(8) Uani 1 1 d . . . . .
C3 C 0.62764(19) 0.3014(3) 0.60524(15) 0.0368(8) Uani 1 1 d . . . . .
C4 C 0.6427(2) 0.5968(3) 0.57724(16) 0.0432(9) Uani 1 1 d . . . . .
H4A H 0.683954 0.613442 0.602941 0.052 Uiso 1 1 calc R U . . .
H4B H 0.659209 0.612319 0.539384 0.052 Uiso 1 1 calc R U . . .
H4C H 0.598865 0.643226 0.586143 0.052 Uiso 1 1 calc R U . . .
C5 C 0.5182(2) 0.2344(3) 0.54574(16) 0.0433(9) Uani 1 1 d . . . . .
H5A H 0.531025 0.162790 0.562470 0.052 Uiso 1 1 calc R U . . .
H5B H 0.465914 0.253728 0.554954 0.052 Uiso 1 1 calc R U . . .
H5C H 0.523633 0.229363 0.505544 0.052 Uiso 1 1 calc R U . . .
C6 C 0.7260(2) 0.4303(3) 0.65207(17) 0.0517(10) Uani 1 1 d . . . . .
H6A H 0.759177 0.483658 0.632608 0.062 Uiso 1 1 calc R U . . .
H6B H 0.755921 0.362469 0.659310 0.062 Uiso 1 1 calc R U . . .
C7 C 0.7023(3) 0.4811(5) 0.7075(2) 0.0916(18) Uani 1 1 d . . . . .
H7A H 0.747475 0.497909 0.729392 0.110 Uiso 1 1 calc R U . . .
H7B H 0.673806 0.549517 0.700927 0.110 Uiso 1 1 calc R U . . .
H7C H 0.670545 0.428155 0.727668 0.110 Uiso 1 1 calc R U . . .
C8 C 0.6454(2) 0.1884(3) 0.62905(17) 0.0467(9) Uani 1 1 d . . . . .
H8A H 0.700251 0.184665 0.636963 0.056 Uiso 1 1 calc R U . . .
H8B H 0.634005 0.131412 0.600810 0.056 Uiso 1 1 calc R U . . .
C9 C 0.6024(3) 0.1601(3) 0.68147(18) 0.0613(12) Uani 1 1 d . . . . .
H9A H 0.617100 0.085892 0.694129 0.074 Uiso 1 1 calc R U . . .
H9B H 0.614337 0.214676 0.710163 0.074 Uiso 1 1 calc R U . . .
H9C H 0.547977 0.161332 0.673948 0.074 Uiso 1 1 calc R U . . .
C10 C 0.69617(19) 0.4818(3) 0.45274(14) 0.0352(8) Uani 1 1 d . . . . .
C11 C 0.7482(2) 0.5680(3) 0.44476(18) 0.0534(11) Uani 1 1 d . . . . .
H11 H 0.731651 0.634024 0.427049 0.064 Uiso 1 1 calc R U . . .
C12 C 0.8231(2) 0.5607(4) 0.4618(2) 0.0636(13) Uani 1 1 d . . . . .
H12 H 0.856605 0.621001 0.455551 0.076 Uiso 1 1 calc R U . . .
C13 C 0.8490(2) 0.4656(4) 0.48778(18) 0.0550(11) Uani 1 1 d . . . . .
H13 H 0.900098 0.460297 0.499421 0.066 Uiso 1 1 calc R U . . .
C14 C 0.7998(2) 0.3789(3) 0.49657(17) 0.0525(10) Uani 1 1 d . . . . .
H14 H 0.817135 0.313055 0.514053 0.063 Uiso 1 1 calc R U . . .
C15 C 0.7239(2) 0.3876(3) 0.47966(17) 0.0458(9) Uani 1 1 d . . . . .
H15 H 0.690512 0.327603 0.486773 0.055 Uiso 1 1 calc R U . . .
C16 C 0.58222(19) 0.5738(3) 0.36600(15) 0.0404(8) Uani 1 1 d . . . . .
C17 C 0.6128(2) 0.6814(4) 0.3596(2) 0.0613(12) Uani 1 1 d . . . . .
H17 H 0.640105 0.713943 0.389183 0.074 Uiso 1 1 calc R U . . .
C18 C 0.6033(3) 0.7415(5) 0.3098(3) 0.0895(19) Uani 1 1 d . . . . .
H18 H 0.625589 0.812686 0.305582 0.107 Uiso 1 1 calc R U . . .
C19 C 0.5609(3) 0.6948(5) 0.2671(2) 0.0800(16) Uani 1 1 d . . . . .
H19 H 0.554865 0.734328 0.233471 0.096 Uiso 1 1 calc R U . . .
C20 C 0.5283(3) 0.5934(5) 0.2732(2) 0.0702(13) Uani 1 1 d . . . . .
H20 H 0.498818 0.562922 0.244132 0.084 Uiso 1 1 calc R U . . .
C21 C 0.5379(3) 0.5347(4) 0.32164(17) 0.0550(10) Uani 1 1 d . . . . .
H21 H 0.513545 0.464796 0.325276 0.066 Uiso 1 1 calc R U . . .
C22 C 0.6268(2) 0.2955(3) 0.35806(15) 0.0420(9) Uani 1 1 d . . . . .
C23 C 0.5925(2) 0.1963(3) 0.34567(17) 0.0544(11) Uani 1 1 d . . . . .
H23 H 0.608940 0.143304 0.319273 0.065 Uiso 1 1 calc R U . . .
C24 C 0.5283(3) 0.1886(3) 0.37967(16) 0.0534(10) Uani 1 1 d . . . . .
C25 C 0.6967(2) 0.3461(3) 0.33359(18) 0.0562(11) Uani 1 1 d . . . . .
H25A H 0.706665 0.417814 0.351266 0.067 Uiso 1 1 calc R U . . .
H25B H 0.739798 0.296445 0.339678 0.067 Uiso 1 1 calc R U . . .
H25C H 0.689415 0.357132 0.293851 0.067 Uiso 1 1 calc R U . . .
C26 C 0.4711(3) 0.0972(4) 0.3839(2) 0.0874(17) Uani 1 1 d . . . . .
H26A H 0.483668 0.038263 0.357615 0.105 Uiso 1 1 calc R U . . .
H26B H 0.471369 0.066928 0.421510 0.105 Uiso 1 1 calc R U . . .
H26C H 0.420734 0.126612 0.375507 0.105 Uiso 1 1 calc R U . . .

loop_
_atom_site_aniso_label
_atom_site_aniso_U_11
_atom_site_aniso_U_22
_atom_site_aniso_U_33
_atom_site_aniso_U_23
_atom_site_aniso_U_13
_atom_site_aniso_U_12
Ni1 0.0288(3) 0.0282(3) 0.0265(3) 0.0012(2) -0.0009(2) -0.0012(2)
Si1 0.0306(5) 0.0382(5) 0.0289(5) 0.0019(4) 0.0003(4) 0.0003(4)
N1 0.0352(16) 0.0443(15) 0.0336(16) -0.0004(13) 0.0041(13) -0.0018(13)
N2 0.0500(18) 0.0431(16) 0.0354(17) -0.0015(14) 0.0050(14) -0.0087(15)
N3 0.0388(16) 0.0330(14) 0.0328(15) -0.0005(12) -0.0010(13) -0.0072(12)
N4 0.0331(15) 0.0308(13) 0.0333(15) 0.0029(12) -0.0016(12) -0.0011(12)
C1 0.0318(18) 0.0285(15) 0.0360(18) 0.0018(14) 0.0050(14) -0.0010(14)
C2 0.0364(19) 0.0441(19) 0.0299(18) 0.0053(16) -0.0030(14) 0.0002(16)
C3 0.0375(19) 0.0355(17) 0.0375(19) 0.0013(16) -0.0010(15) 0.0031(15)
C4 0.048(2) 0.0383(18) 0.044(2) 0.0029(17) -0.0046(18) -0.0109(17)
C5 0.051(2) 0.0357(17) 0.043(2) 0.0004(17) -0.0048(18) -0.0042(17)
C6 0.049(2) 0.058(2) 0.048(2) 0.009(2) -0.0142(19) -0.0091(19)
C7 0.102(4) 0.128(4) 0.045(3) -0.007(3) -0.019(3) -0.049(4)
C8 0.053(2) 0.0405(19) 0.046(2) 0.0066(17) -0.0040(19) 0.0091(18)
C9 0.090(3) 0.046(2) 0.048(3) 0.013(2) -0.002(2) 0.007(2)
C10 0.0337(18) 0.0434(18) 0.0285(17) 0.0007(15) 0.0027(14) -0.0016(15)
C11 0.046(2) 0.050(2) 0.064(3) 0.022(2) -0.013(2) -0.0018(19)
C12 0.044(2) 0.064(3) 0.083(4) 0.019(3) -0.018(2) -0.014(2)
C13 0.034(2) 0.075(3) 0.056(3) 0.008(2) -0.0092(19) 0.004(2)
C14 0.048(2) 0.056(2) 0.054(3) 0.012(2) -0.0043(19) 0.009(2)
C15 0.044(2) 0.0417(19) 0.052(2) 0.0071(18) -0.0047(18) -0.0014(17)
C16 0.0319(18) 0.052(2) 0.037(2) 0.0088(17) 0.0060(16) 0.0044(16)
C17 0.049(2) 0.066(3) 0.070(3) 0.025(2) -0.018(2) -0.006(2)
C18 0.060(3) 0.099(4) 0.110(5) 0.069(4) -0.008(3) -0.011(3)
C19 0.069(3) 0.118(4) 0.053(3) 0.042(3) 0.001(3) 0.021(3)
C20 0.077(3) 0.093(3) 0.041(3) 0.006(3) -0.003(2) 0.023(3)
C21 0.064(3) 0.066(2) 0.035(2) 0.003(2) -0.006(2) 0.009(2)
C22 0.046(2) 0.046(2) 0.035(2) -0.0021(17) 0.0012(16) 0.0027(17)
C23 0.079(3) 0.048(2) 0.036(2) -0.0113(18) 0.007(2) 0.005(2)
C24 0.080(3) 0.048(2) 0.032(2) -0.0074(18) 0.008(2) -0.016(2)
C25 0.049(2) 0.071(3) 0.049(3) -0.009(2) 0.011(2) 0.007(2)
C26 0.131(5) 0.071(3) 0.060(3) -0.014(3) 0.020(3) -0.047(3)

loop_
_atom_type_symbol
_atom_type_description
_atom_type_scat_dispersion_real
_atom_type_scat_dispersion_imag
_atom_type_scat_source
C C 0.0033 0.0016
;
International Tables for Crystallography
(Vol. C, Tables 4.2.6.8 and 6.1.1.4)
;
H H 0.0000 0.0000
;
International Tables for Crystallography
(Vol. C, Table 6.1.1.4)
;
N N 0.0061 0.0033
;
International Tables for Crystallography
(Vol. C, Tables 4.2.6.8 and 6.1.1.4)
;
Ni Ni 0.3393 1.1124
;
International Tables for Crystallography
(Vol. C, Tables 4.2.6.8 and 6.1.1.4)
;
Si Si 0.0817 0.0704
;
International Tables for Crystallography
(Vol. C, Tables 4.2.6.8 and 6.1.1.4)
;

loop_
_geom_angle_atom_site_label_1
_geom_angle_atom_site_label_2
_geom_angle_atom_site_label_3
_geom_angle
_geom_angle_site_symmetry_1
_geom_angle_site_symmetry_3
_geom_angle_publ_flag
C1 Ni1 C1 180.00(15) 5_666 . ?
C1 Ni1 Si1 89.64(10) 5_666 . ?
C1 Ni1 Si1 90.36(10) . . ?
C1 Ni1 Si1 90.36(10) 5_666 5_666 ?
C1 Ni1 Si1 89.64(10) . 5_666 ?
Si1 Ni1 Si1 180.0 . 5_666 ?
N1 Si1 C16 99.30(15) . . ?
N1 Si1 C10 99.40(14) . . ?
C16 Si1 C10 107.72(15) . . ?
N1 Si1 Ni1 109.61(10) . . ?
C16 Si1 Ni1 118.89(11) . . ?
C10 Si1 Ni1 118.42(11) . . ?
C22 N1 N2 109.4(3) . . ?
C22 N1 Si1 131.6(2) . . ?
N2 N1 Si1 118.6(2) . . ?
C24 N2 N1 106.2(3) . . ?
C1 N3 C2 112.6(3) . . ?
C1 N3 C4 123.2(3) . . ?
C2 N3 C4 123.9(3) . . ?
C1 N4 C3 111.1(3) . . ?
C1 N4 C5 124.2(3) . . ?
C3 N4 C5 124.7(3) . . ?
N3 C1 N4 103.6(3) . . ?
N3 C1 Ni1 128.2(2) . . ?
N4 C1 Ni1 128.1(2) . . ?
C3 C2 N3 105.4(3) . . ?
C3 C2 C6 130.4(3) . . ?
N3 C2 C6 124.1(3) . . ?
C2 C3 N4 107.2(3) . . ?
C2 C3 C8 129.4(3) . . ?
N4 C3 C8 123.4(3) . . ?
N3 C4 H4A 109.5 . . ?
N3 C4 H4B 109.5 . . ?
H4A C4 H4B 109.5 . . ?
N3 C4 H4C 109.5 . . ?
H4A C4 H4C 109.5 . . ?
H4B C4 H4C 109.5 . . ?
N4 C5 H5A 109.5 . . ?
N4 C5 H5B 109.5 . . ?
H5A C5 H5B 109.5 . . ?
N4 C5 H5C 109.5 . . ?
H5A C5 H5C 109.5 . . ?
H5B C5 H5C 109.5 . . ?
C2 C6 C7 114.3(4) . . ?
C2 C6 H6A 108.7 . . ?
C7 C6 H6A 108.7 . . ?
C2 C6 H6B 108.7 . . ?
C7 C6 H6B 108.7 . . ?
H6A C6 H6B 107.6 . . ?
C6 C7 H7A 109.5 . . ?
C6 C7 H7B 109.5 . . ?
H7A C7 H7B 109.5 . . ?
C6 C7 H7C 109.5 . . ?
H7A C7 H7C 109.5 . . ?
H7B C7 H7C 109.5 . . ?
C3 C8 C9 114.6(3) . . ?
C3 C8 H8A 108.6 . . ?
C9 C8 H8A 108.6 . . ?
C3 C8 H8B 108.6 . . ?
C9 C8 H8B 108.6 . . ?
H8A C8 H8B 107.6 . . ?
C8 C9 H9A 109.5 . . ?
C8 C9 H9B 109.5 . . ?
H9A C9 H9B 109.5 . . ?
C8 C9 H9C 109.5 . . ?
H9A C9 H9C 109.5 . . ?
H9B C9 H9C 109.5 . . ?
C15 C10 C11 115.8(3) . . ?
C15 C10 Si1 118.2(3) . . ?
C11 C10 Si1 126.0(3) . . ?
C12 C11 C10 122.5(4) . . ?
C12 C11 H11 118.7 . . ?
C10 C11 H11 118.7 . . ?
C13 C12 C11 120.1(4) . . ?
C13 C12 H12 119.9 . . ?
C11 C12 H12 119.9 . . ?
C14 C13 C12 119.3(4) . . ?
C14 C13 H13 120.3 . . ?
C12 C13 H13 120.3 . . ?
C13 C14 C15 120.1(4) . . ?
C13 C14 H14 120.0 . . ?
C15 C14 H14 120.0 . . ?
C10 C15 C14 122.1(3) . . ?
C10 C15 H15 119.0 . . ?
C14 C15 H15 119.0 . . ?
C21 C16 C17 115.8(4) . . ?
C21 C16 Si1 118.8(3) . . ?
C17 C16 Si1 125.3(3) . . ?
C16 C17 C18 121.2(4) . . ?
C16 C17 H17 119.4 . . ?
C18 C17 H17 119.4 . . ?
C19 C18 C17 119.2(5) . . ?
C19 C18 H18 120.4 . . ?
C17 C18 H18 120.4 . . ?
C20 C19 C18 120.6(4) . . ?
C20 C19 H19 119.7 . . ?
C18 C19 H19 119.7 . . ?
C19 C20 C21 120.0(5) . . ?
C19 C20 H20 120.0 . . ?
C21 C20 H20 120.0 . . ?
C20 C21 C16 123.0(4) . . ?
C20 C21 H21 118.5 . . ?
C16 C21 H21 118.5 . . ?
C23 C22 N1 107.3(3) . . ?
C23 C22 C25 129.1(4) . . ?
N1 C22 C25 123.5(3) . . ?
C22 C23 C24 106.6(3) . . ?
C22 C23 H23 126.7 . . ?
C24 C23 H23 126.7 . . ?
N2 C24 C23 110.4(3) . . ?
N2 C24 C26 120.2(4) . . ?
C23 C24 C26 129.4(4) . . ?
C22 C25 H25A 109.5 . . ?
C22 C25 H25B 109.5 . . ?
H25A C25 H25B 109.5 . . ?
C22 C25 H25C 109.5 . . ?
H25A C25 H25C 109.5 . . ?
H25B C25 H25C 109.5 . . ?
C24 C26 H26A 109.5 . . ?
C24 C26 H26B 109.5 . . ?
H26A C26 H26B 109.5 . . ?
C24 C26 H26C 109.5 . . ?
H26A C26 H26C 109.5 . . ?
H26B C26 H26C 109.5 . . ?

loop_
_geom_bond_atom_site_label_1
_geom_bond_atom_site_label_2
_geom_bond_distance
_geom_bond_site_symmetry_2
_geom_bond_publ_flag
Ni1 C1 1.886(3) 5_666 ?
Ni1 C1 1.886(3) . ?
Ni1 Si1 2.3006(10) . ?
Ni1 Si1 2.3007(10) 5_666 ?
Si1 N1 1.819(3) . ?
Si1 C16 1.906(4) . ?
Si1 C10 1.912(4) . ?
N1 C22 1.372(4) . ?
N1 N2 1.378(4) . ?
N2 C24 1.329(5) . ?
N3 C1 1.341(4) . ?
N3 C2 1.405(4) . ?
N3 C4 1.457(4) . ?
N4 C1 1.375(4) . ?
N4 C3 1.391(4) . ?
N4 C5 1.452(4) . ?
C2 C3 1.350(4) . ?
C2 C6 1.477(5) . ?
C3 C8 1.496(5) . ?
C4 H4A 0.9700 . ?
C4 H4B 0.9700 . ?
C4 H4C 0.9700 . ?
C5 H5A 0.9700 . ?
C5 H5B 0.9700 . ?
C5 H5C 0.9700 . ?
C6 C7 1.518(6) . ?
C6 H6A 0.9800 . ?
C6 H6B 0.9800 . ?
C7 H7A 0.9700 . ?
C7 H7B 0.9700 . ?
C7 H7C 0.9700 . ?
C8 C9 1.504(5) . ?
C8 H8A 0.9800 . ?
C8 H8B 0.9800 . ?
C9 H9A 0.9700 . ?
C9 H9B 0.9700 . ?
C9 H9C 0.9700 . ?
C10 C15 1.384(5) . ?
C10 C11 1.387(5) . ?
C11 C12 1.377(5) . ?
C11 H11 0.9400 . ?
C12 C13 1.371(6) . ?
C12 H12 0.9400 . ?
C13 C14 1.362(5) . ?
C13 H13 0.9400 . ?
C14 C15 1.394(5) . ?
C14 H14 0.9400 . ?
C15 H15 0.9400 . ?
C16 C21 1.397(5) . ?
C16 C17 1.399(5) . ?
C17 C18 1.401(6) . ?
C17 H17 0.9400 . ?
C18 C19 1.382(7) . ?
C18 H18 0.9400 . ?
C19 C20 1.347(7) . ?
C19 H19 0.9400 . ?
C20 C21 1.366(6) . ?
C20 H20 0.9400 . ?
C21 H21 0.9400 . ?
C22 C23 1.359(5) . ?
C22 C25 1.487(5) . ?
C23 C24 1.391(5) . ?
C23 H23 0.9400 . ?
C24 C26 1.485(6) . ?
C25 H25A 0.9700 . ?
C25 H25B 0.9700 . ?
C25 H25C 0.9700 . ?
C26 H26A 0.9700 . ?
C26 H26B 0.9700 . ?
C26 H26C 0.9700 . ?

loop_
_geom_torsion_atom_site_label_1
_geom_torsion_atom_site_label_2
_geom_torsion_atom_site_label_3
_geom_torsion_atom_site_label_4
_geom_torsion
_geom_torsion_site_symmetry_1
_geom_torsion_site_symmetry_2
_geom_torsion_site_symmetry_3
_geom_torsion_site_symmetry_4
_geom_torsion_publ_flag
C16 Si1 N1 C22 56.1(3) . . . . ?
C10 Si1 N1 C22 -53.7(3) . . . . ?
Ni1 Si1 N1 C22 -178.6(3) . . . . ?
C16 Si1 N1 N2 -114.8(3) . . . . ?
C10 Si1 N1 N2 135.3(3) . . . . ?
Ni1 Si1 N1 N2 10.5(3) . . . . ?
C22 N1 N2 C24 1.5(4) . . . . ?
Si1 N1 N2 C24 174.4(3) . . . . ?
C2 N3 C1 N4 1.9(4) . . . . ?
C4 N3 C1 N4 176.5(3) . . . . ?
C2 N3 C1 Ni1 -178.0(2) . . . . ?
C4 N3 C1 Ni1 -3.4(5) . . . . ?
C3 N4 C1 N3 -1.7(4) . . . . ?
C5 N4 C1 N3 178.7(3) . . . . ?
C3 N4 C1 Ni1 178.2(2) . . . . ?
C5 N4 C1 Ni1 -1.4(5) . . . . ?
Si1 Ni1 C1 N3 84.1(3) . . . . ?
Si1 Ni1 C1 N3 -95.9(3) 5_666 . . . ?
Si1 Ni1 C1 N4 -95.8(3) . . . . ?
Si1 Ni1 C1 N4 84.2(3) 5_666 . . . ?
C1 N3 C2 C3 -1.4(4) . . . . ?
C4 N3 C2 C3 -175.9(3) . . . . ?
C1 N3 C2 C6 179.3(3) . . . . ?
C4 N3 C2 C6 4.7(6) . . . . ?
N3 C2 C3 N4 0.2(4) . . . . ?
C6 C2 C3 N4 179.5(4) . . . . ?
N3 C2 C3 C8 -179.6(4) . . . . ?
C6 C2 C3 C8 -0.3(7) . . . . ?
C1 N4 C3 C2 0.9(4) . . . . ?
C5 N4 C3 C2 -179.5(3) . . . . ?
C1 N4 C3 C8 -179.2(3) . . . . ?
C5 N4 C3 C8 0.3(5) . . . . ?
C3 C2 C6 C7 -99.7(5) . . . . ?
N3 C2 C6 C7 79.5(5) . . . . ?
C2 C3 C8 C9 90.7(5) . . . . ?
N4 C3 C8 C9 -89.1(5) . . . . ?
C15 C10 C11 C12 0.8(6) . . . . ?
Si1 C10 C11 C12 179.6(4) . . . . ?
C10 C11 C12 C13 -0.1(7) . . . . ?
C11 C12 C13 C14 0.0(7) . . . . ?
C12 C13 C14 C15 -0.6(7) . . . . ?
C11 C10 C15 C14 -1.4(6) . . . . ?
Si1 C10 C15 C14 179.7(3) . . . . ?
C13 C14 C15 C10 1.4(6) . . . . ?
C21 C16 C17 C18 -4.4(6) . . . . ?
Si1 C16 C17 C18 180.0(4) . . . . ?
C16 C17 C18 C19 2.1(8) . . . . ?
C17 C18 C19 C20 0.7(8) . . . . ?
C18 C19 C20 C21 -1.1(8) . . . . ?
C19 C20 C21 C16 -1.5(7) . . . . ?
C17 C16 C21 C20 4.1(6) . . . . ?
Si1 C16 C21 C20 -179.9(3) . . . . ?
N2 N1 C22 C23 -1.6(4) . . . . ?
Si1 N1 C22 C23 -173.2(3) . . . . ?
N2 N1 C22 C25 178.6(3) . . . . ?
Si1 N1 C22 C25 7.0(6) . . . . ?
N1 C22 C23 C24 1.0(4) . . . . ?
C25 C22 C23 C24 -179.2(4) . . . . ?
N1 N2 C24 C23 -0.9(4) . . . . ?
N1 N2 C24 C26 178.2(4) . . . . ?
C22 C23 C24 N2 -0.1(5) . . . . ?
C22 C23 C24 C26 -179.1(5) . . . . ?
